data_7116131
loop_
_publ_author_name
'Matthew D. Jones'
'Stuart L. Hancock'
'Paul McKeown'
'Pascal M. Schafer'
'Antoine Buchard'
'Lynne H. Thomas'
'Mary F. Mahon'
'John P. Lowe'

_publ_section_title
;
 Zirconium complexes of bipyrrolidine derived salan ligands for the
 isoselective polymerisation of rac-lactide
;
_journal_name_full Chem.Commun.
_journal_page_first 15967
_journal_paper_doi 10.1039/C4cc07871C
_journal_volume 50
_journal_year 2014
_chemical_formula_sum 'C26 H36 N2 O2'
_chemical_formula_weight 408.56
_chemical_name_systematic
;
 ?
;
_space_group_crystal_system triclinic
_space_group_IT_number 2
_space_group_name_Hall '-P 1'
_space_group_name_H-M_alt 'P -1'
_symmetry_space_group_name_Hall '-P 1'
_symmetry_space_group_name_H-M 'P -1'
_atom_sites_solution_hydrogens mixed
_audit_creation_date 2014-09-22T16:52:58-00:00
_audit_creation_method 'WinGX routine CIF_UPDATE'
_cell_angle_alpha 84.481(4)
_cell_angle_beta 81.449(5)
_cell_angle_gamma 83.467(4)
_cell_formula_units_Z 1
_cell_length_a 5.3824(3)
_cell_length_b 7.5543(3)
_cell_length_c 13.7185(7)
_cell_measurement_temperature 150(2)
_cell_volume 546.23(5)
_computing_structure_refinement 'SHELXL-2013 (Sheldrick, 2013)'
_diffrn_ambient_environment air
_diffrn_ambient_temperature 150(2)
_diffrn_detector 'CCD plate'
_diffrn_detector_area_resol_mean 8.1150
_diffrn_detector_type EosS2
_diffrn_measured_fraction_theta_full 0.998
_diffrn_measured_fraction_theta_max 0.993
_diffrn_measurement_device 'four-circle diffractometer'
_diffrn_measurement_device_type 'SuperNova, Dual, Cu at zero, EosS2'
_diffrn_radiation_monochromator mirror
_diffrn_radiation_probe x-ray
_diffrn_radiation_type 'Cu K\a'
_diffrn_radiation_wavelength 1.54184
_diffrn_reflns_av_R_equivalents 0.0288
_diffrn_reflns_Laue_measured_fraction_full 0.998
_diffrn_reflns_Laue_measured_fraction_max 0.993
_diffrn_reflns_limit_h_max 6
_diffrn_reflns_limit_h_min -6
_diffrn_reflns_limit_k_max 9
_diffrn_reflns_limit_k_min -8
_diffrn_reflns_limit_l_max 16
_diffrn_reflns_limit_l_min -16
_diffrn_reflns_number 3975
_diffrn_reflns_point_group_measured_fraction_full 0.998
_diffrn_reflns_point_group_measured_fraction_max 0.993
_diffrn_reflns_theta_full 67.684
_diffrn_reflns_theta_max 71.933
_diffrn_reflns_theta_min 5.915
_diffrn_source 'sealed X-ray tube'
_diffrn_source_type 'SuperNova (Cu) X-ray Source'
_exptl_absorpt_coefficient_mu 0.607
_exptl_absorpt_correction_T_max 1.00000
_exptl_absorpt_correction_T_min 0.62284
_exptl_absorpt_correction_type multi-scan
_exptl_absorpt_process_details
;
CrysAlisPro, Agilent Technologies,
Version 1.171.37.33 (release 27-03-2014 CrysAlis171 .NET)
(compiled Mar 27 2014,17:12:48)
Empirical absorption correction using spherical harmonics,
 implemented in SCALE3 ABSPACK scaling algorithm.
Empirical absorption correction using spherical harmonics,
 implemented in SCALE3 ABSPACK scaling algorithm.
;
_exptl_crystal_colour 'clear light colourless'
_exptl_crystal_density_diffrn 1.242
_exptl_crystal_description block
_exptl_crystal_F_000 222
_exptl_crystal_size_max 0.3000
_exptl_crystal_size_mid 0.2000
_exptl_crystal_size_min 0.2000
_refine_diff_density_max 0.29
_refine_diff_density_min -0.402
_refine_diff_density_rms 0.074
_refine_ls_extinction_method none
_refine_ls_goodness_of_fit_ref 1.088
_refine_ls_hydrogen_treatment mixed
_refine_ls_matrix_type full
_refine_ls_number_parameters 142
_refine_ls_number_reflns 2122
_refine_ls_number_restraints 0
_refine_ls_restrained_S_all 1.088
_refine_ls_R_factor_all 0.0582
_refine_ls_R_factor_gt 0.0556
_refine_ls_shift/su_max 0
_refine_ls_shift/su_mean 0
_refine_ls_structure_factor_coef Fsqd
_refine_ls_weighting_details 'w=1/[\s^2^(Fo^2^)+(0.0986P)^2^+0.0809P] where P=(Fo^2^+2Fc^2^)/3'
_refine_ls_weighting_scheme calc
_refine_ls_wR_factor_ref 0.1518
_reflns_number_gt 1948
_reflns_number_total 2122
_reflns_threshold_expression 'I > 2\s(I)'
_cod_data_source_file c4cc07871c2.cif
_cod_data_source_block 3H2
_cod_database_code 7116131
_shelx_space_group_comment
;
The symmetry employed for this shelxl refinement is uniquely defined
by the following loop, which should always be used as a source of
symmetry information in preference to the above space-group names.
They are only intended as comments.
;
_cell_oxdiff_measurement_reflns_used 2727

loop_
_space_group_symop_operation_xyz
'x, y, z'
'-x, -y, -z'

loop_
_atom_site_label
_atom_site_fract_x
_atom_site_fract_y
_atom_site_fract_z
_atom_site_U_iso_or_equiv
_atom_site_adp_type
_atom_site_calc_flag
_atom_site_occupancy
_atom_site_type_symbol
O1 0.50391(18) 0.72169(13) 0.84248(6) 0.0242(3) Uani d 1 O
N1 0.17147(19) 1.01197(14) 0.86833(7) 0.0198(3) Uani d 1 N
C1 0.4685(2) 0.74307(16) 0.74471(9) 0.0200(3) Uani d 1 C
C2 0.6418(3) 0.64925(17) 0.67689(10) 0.0222(3) Uani d 1 C
C3 0.6043(3) 0.66940(16) 0.57752(9) 0.0235(3) Uani d 1 C
H3 0.7218 0.6071 0.5308 0.028 Uiso calc 1 H
C4 0.4019(3) 0.77693(17) 0.54482(9) 0.0233(3) Uani d 1 C
C5 0.2328(2) 0.86876(17) 0.61431(9) 0.0226(3) Uani d 1 C
H5 0.0935 0.9435 0.5931 0.027 Uiso calc 1 H
C6 0.2629(2) 0.85365(17) 0.71405(9) 0.0204(3) Uani d 1 C
C7 0.8544(3) 0.52308(18) 0.71181(10) 0.0275(3) Uani d 1 C
H7A 0.9256 0.5772 0.7622 0.041 Uiso calc 1 H
H7B 0.9859 0.4996 0.6557 0.041 Uiso calc 1 H
H7C 0.7897 0.4104 0.7402 0.041 Uiso calc 1 H
C8 0.3619(3) 0.79517(19) 0.43746(9) 0.0288(3) Uani d 1 C
H8A 0.4933 0.7185 0.3997 0.043 Uiso calc 1 H
H8B 0.3707 0.9199 0.4111 0.043 Uiso calc 1 H
H8C 0.1956 0.759 0.432 0.043 Uiso calc 1 H
C9 0.0635(2) 0.94482(18) 0.78804(9) 0.0232(3) Uani d 1 C
H9A -0.0298 1.046 0.7531 0.028 Uiso calc 1 H
H9B -0.0586 0.859 0.817 0.028 Uiso calc 1 H
C10 -0.0209(2) 1.06341(16) 0.95401(8) 0.0201(3) Uani d 1 C
H10 -0.194 1.0562 0.9374 0.024 Uiso calc 1 H
C11 0.0139(3) 1.25905(17) 0.96588(10) 0.0258(3) Uani d 1 C
H11A -0.102 1.3421 0.9292 0.031 Uiso calc 1 H
H11B -0.0167 1.2841 1.0364 0.031 Uiso calc 1 H
C12 0.2889(3) 1.27583(18) 0.92213(10) 0.0270(3) Uani d 1 C
H12A 0.3187 1.4019 0.9019 0.032 Uiso calc 1 H
H12B 0.4056 1.2252 0.9694 0.032 Uiso calc 1 H
C13 0.3171(2) 1.16609(17) 0.83324(9) 0.0232(3) Uani d 1 C
H13A 0.2475 1.2366 0.7771 0.028 Uiso calc 1 H
H13B 0.4969 1.1256 0.8121 0.028 Uiso calc 1 H
H1 0.396(4) 0.816(3) 0.8677(17) 0.049(6) Uiso d 1 H

loop_
_atom_site_aniso_label
_atom_site_aniso_U_11
_atom_site_aniso_U_22
_atom_site_aniso_U_33
_atom_site_aniso_U_12
_atom_site_aniso_U_13
_atom_site_aniso_U_23
O1 0.0286(5) 0.0288(5) 0.0144(5) 0.0025(4) -0.0048(4) -0.0015(4)
N1 0.0206(5) 0.0247(6) 0.0131(5) 0.0004(4) 0.0000(4) -0.0037(4)
C1 0.0254(6) 0.0208(6) 0.0143(6) -0.0040(5) -0.0032(5) -0.0011(4)
C2 0.0254(7) 0.0200(6) 0.0209(7) -0.0022(5) -0.0020(5) -0.0026(5)
C3 0.0294(7) 0.0216(6) 0.0185(6) -0.0018(5) 0.0017(5) -0.0056(5)
C4 0.0322(7) 0.0223(6) 0.0158(6) -0.0046(5) -0.0025(5) -0.0024(5)
C5 0.0253(7) 0.0244(7) 0.0179(6) 0.0000(5) -0.0047(5) -0.0015(5)
C6 0.0224(6) 0.0221(6) 0.0169(6) -0.0028(5) -0.0016(5) -0.0031(5)
C7 0.0302(7) 0.0253(7) 0.0266(7) 0.0032(5) -0.0051(5) -0.0053(5)
C8 0.0420(8) 0.0283(7) 0.0160(7) -0.0018(6) -0.0042(5) -0.0031(5)
C9 0.0211(6) 0.0305(7) 0.0181(6) 0.0009(5) -0.0032(5) -0.0057(5)
C10 0.0202(6) 0.0239(6) 0.0145(6) 0.0032(5) 0.0001(4) -0.0034(5)
C11 0.0312(7) 0.0228(6) 0.0202(6) 0.0022(5) 0.0029(5) -0.0021(5)
C12 0.0304(7) 0.0249(7) 0.0249(7) -0.0024(5) 0.0002(5) -0.0042(5)
C13 0.0231(6) 0.0265(7) 0.0182(6) -0.0003(5) 0.0006(5) -0.0014(5)

loop_
_atom_type_symbol
_atom_type_description
_atom_type_scat_dispersion_real
_atom_type_scat_dispersion_imag
_atom_type_scat_source
C C 0.0181 0.0091 'International Tables Vol C Tables 4.2.6.8 and 6.1.1.4'
H H 0 0 'International Tables Vol C Tables 4.2.6.8 and 6.1.1.4'
N N 0.0311 0.018 'International Tables Vol C Tables 4.2.6.8 and 6.1.1.4'
O O 0.0492 0.0322 'International Tables Vol C Tables 4.2.6.8 and 6.1.1.4'

loop_
_geom_angle_atom_site_label_1
_geom_angle_atom_site_label_2
_geom_angle_atom_site_label_3
_geom_angle
_geom_angle_site_symmetry_1
_geom_angle_site_symmetry_3
C9 N1 C13 112.22(10) . .
C9 N1 C10 113.69(10) . .
C13 N1 C10 108.51(9) . .
O1 C1 C2 118.11(11) . .
O1 C1 C6 120.96(11) . .
C2 C1 C6 120.92(12) . .
C1 C2 C3 118.15(12) . .
C1 C2 C7 120.30(12) . .
C3 C2 C7 121.47(12) . .
C4 C3 C2 122.38(12) . .
C3 C4 C5 118.02(11) . .
C3 C4 C8 121.75(12) . .
C5 C4 C8 120.23(12) . .
C6 C5 C4 121.70(12) . .
C5 C6 C1 118.83(11) . .
C5 C6 C9 119.76(11) . .
C1 C6 C9 121.25(11) . .
N1 C9 C6 112.69(10) . .
N1 C10 C10 109.93(11) . 2_577
N1 C10 C11 104.77(10) . .
C10 C10 C11 113.58(13) 2_577 .
C12 C11 C10 103.66(10) . .
C13 C12 C11 101.57(11) . .
N1 C13 C12 104.54(10) . .

loop_
_geom_bond_atom_site_label_1
_geom_bond_atom_site_label_2
_geom_bond_site_symmetry_2
_geom_bond_distance
O1 C1 . 1.3744(15)
N1 C9 . 1.4742(16)
N1 C13 . 1.4798(17)
N1 C10 . 1.4964(15)
C1 C2 . 1.3985(18)
C1 C6 . 1.4002(18)
C2 C3 . 1.3989(18)
C2 C7 . 1.5081(18)
C3 C4 . 1.3863(19)
C4 C5 . 1.3943(18)
C4 C8 . 1.5110(17)
C5 C6 . 1.3938(17)
C6 C9 . 1.5160(16)
C10 C10 2_577 1.537(2)
C10 C11 . 1.5377(18)
C11 C12 . 1.5270(19)
C12 C13 . 1.5191(18)
